data_4084101
loop_
_publ_author_name
'Wei, Yingfei'
'Petronilho, Ana'
'Mueller-Bunz, Helge'
'Albrecht, Martin'

_publ_section_title
;
 Mesoionic Triazolylidene Nickel Complexes: Synthesis, Ligand Lability,
 and Catalytic C--C Bond Formation Activity
;
_journal_issue 20
_journal_name_full Organometallics
_journal_page_first 5834
_journal_paper_doi 10.1021/om500593s
_journal_volume 33
_journal_year 2014
_chemical_formula_moiety 'C26 H34 I2 N6 Ni'
_chemical_formula_sum 'C26 H34 I2 N6 Ni'
_chemical_formula_weight 743.10
_chemical_name_systematic
; 
 ? 
;
_space_group_IT_number 2
_symmetry_cell_setting triclinic
_symmetry_space_group_name_Hall '-P 1'
_symmetry_space_group_name_H-M 'P -1'
_atom_sites_solution_hydrogens geom
_atom_sites_solution_primary direct
_atom_sites_solution_secondary difmap
_audit_creation_method SHELXL-97
_cell_angle_alpha 77.545(1)
_cell_angle_beta 89.782(2)
_cell_angle_gamma 64.877(2)
_cell_formula_units_Z 1
_cell_length_a 8.7847(2)
_cell_length_b 9.5663(2)
_cell_length_c 9.6180(2)
_cell_measurement_reflns_used 13008
_cell_measurement_temperature 100(2)
_cell_measurement_theta_max 29.4200
_cell_measurement_theta_min 3.5970
_cell_volume 711.05(3)
_computing_cell_refinement
; 
CrysAlisPro, Agilent Technologies, 
Version 1.171.36.24a (release 19-12-2012 CrysAlis171 .NET) 
(compiled Dec 19 2012,11:08:27) 
;
_computing_data_collection
; 
CrysAlisPro, Agilent Technologies, 
Version 1.171.36.24a (release 19-12-2012 CrysAlis171 .NET) 
(compiled Dec 19 2012,11:08:27) 
;
_computing_data_reduction
; 
CrysAlisPro, Agilent Technologies, 
Version 1.171.36.24a (release 19-12-2012 CrysAlis171 .NET) 
(compiled Dec 19 2012,11:08:27) 
;
_computing_structure_refinement 'SHELXL-97 (Sheldrick, 2008)'
_computing_structure_solution 'SHELXS-97 (Sheldrick, 2008)'
_diffrn_ambient_temperature 100(2)
_diffrn_detector_area_resol_mean 10.3196
_diffrn_measured_fraction_theta_full 0.985
_diffrn_measured_fraction_theta_max 0.917
_diffrn_measurement_device_type 'SuperNova, Dual, Cu at zero, Atlas'
_diffrn_measurement_method '\w scans'
_diffrn_radiation_monochromator mirror
_diffrn_radiation_source 'SuperNova (Mo) X-ray Source'
_diffrn_radiation_type MoK\a
_diffrn_radiation_wavelength 0.71073
_diffrn_reflns_av_R_equivalents 0.0259
_diffrn_reflns_av_sigmaI/netI 0.0191
_diffrn_reflns_limit_h_max 12
_diffrn_reflns_limit_h_min -12
_diffrn_reflns_limit_k_max 13
_diffrn_reflns_limit_k_min -12
_diffrn_reflns_limit_l_max 13
_diffrn_reflns_limit_l_min -13
_diffrn_reflns_number 18917
_diffrn_reflns_theta_full 28.00
_diffrn_reflns_theta_max 29.45
_diffrn_reflns_theta_min 3.20
_exptl_absorpt_coefficient_mu 2.879
_exptl_absorpt_correction_T_max 0.729
_exptl_absorpt_correction_T_min 0.613
_exptl_absorpt_correction_type analytical
_exptl_absorpt_process_details
; 
CrysAlisPro, Agilent Technologies, 
Version 1.171.36.24a (release 19-12-2012 CrysAlis171 .NET) 
(compiled Dec 19 2012,11:08:27) 
Analytical numeric absorption correction using a multifaceted crystal 
model based on expressions derived by R.C. Clark & J.S. Reid. 
(Clark, R. C. & Reid, J. S. (1995). Acta Cryst. A51, 887-897) 
;
_exptl_crystal_colour red
_exptl_crystal_density_diffrn 1.735
_exptl_crystal_density_method 'not measured'
_exptl_crystal_description block
_exptl_crystal_F_000 366
_exptl_crystal_size_max 0.2439
_exptl_crystal_size_mid 0.1845
_exptl_crystal_size_min 0.1457
_refine_diff_density_max 0.744
_refine_diff_density_min -0.510
_refine_diff_density_rms 0.069
_refine_ls_extinction_coef 0.0014(3)
_refine_ls_extinction_expression Fc^*^=kFc[1+0.001xFc^2^\l^3^/sin(2\q)]^-1/4^
_refine_ls_extinction_method SHELXL
_refine_ls_goodness_of_fit_ref 1.054
_refine_ls_hydrogen_treatment constr
_refine_ls_matrix_type full
_refine_ls_number_parameters 163
_refine_ls_number_reflns 3616
_refine_ls_number_restraints 0
_refine_ls_restrained_S_all 1.054
_refine_ls_R_factor_all 0.0193
_refine_ls_R_factor_gt 0.0173
_refine_ls_shift/su_max 0.002
_refine_ls_shift/su_mean 0.000
_refine_ls_structure_factor_coef Fsqd
_refine_ls_weighting_details 'calc w=1/[\s^2^(Fo^2^)+(0.0124P)^2^+0.4875P] where P=(Fo^2^+2Fc^2^)/3'
_refine_ls_weighting_scheme calc
_refine_ls_wR_factor_gt 0.0367
_refine_ls_wR_factor_ref 0.0378
_reflns_number_gt 3426
_reflns_number_total 3616
_reflns_threshold_expression I>2\s(I)
_cod_data_source_file om500593s_si_002.cif
_cod_data_source_block alb216(6a)
_cod_database_code 4084101

loop_
_symmetry_equiv_pos_as_xyz
'x, y, z'
'-x, -y, -z'

loop_
_atom_site_label
_atom_site_type_symbol
_atom_site_fract_x
_atom_site_fract_y
_atom_site_fract_z
_atom_site_U_iso_or_equiv
_atom_site_adp_type
_atom_site_occupancy
_atom_site_symmetry_multiplicity
_atom_site_calc_flag
_atom_site_refinement_flags
Ni1 Ni 0.0000 1.0000 0.0000 0.01247(6) Uani 1 2 d S
I1 I -0.221599(13) 0.928849(12) 0.116447(12) 0.02087(5) Uani 1 1 d .
C1 C 0.15177(19) 0.77899(18) 0.04166(17) 0.0152(3) Uani 1 1 d .
C2 C 0.1814(2) 0.65516(18) -0.02606(17) 0.0156(3) Uani 1 1 d .
C8 C 0.1010(2) 0.65988(19) -0.16131(17) 0.0176(3) Uani 1 1 d .
C9 C 0.0610(2) 0.7913(2) -0.27527(19) 0.0233(4) Uani 1 1 d .
H9 H 0.0896 0.8742 -0.2653 0.028 Uiso 1 1 calc R
C10 C -0.0203(3) 0.8022(2) -0.4033(2) 0.0288(4) Uani 1 1 d .
H10 H -0.0466 0.8923 -0.4804 0.035 Uiso 1 1 calc R
C11 C -0.0635(2) 0.6824(2) -0.4198(2) 0.0275(4) Uani 1 1 d .
H11 H -0.1205 0.6907 -0.5071 0.033 Uiso 1 1 calc R
C12 C -0.0226(2) 0.5508(2) -0.3073(2) 0.0254(4) Uani 1 1 d .
H12 H -0.0504 0.4677 -0.3181 0.030 Uiso 1 1 calc R
C13 C 0.0585(2) 0.5391(2) -0.17931(19) 0.0210(3) Uani 1 1 d .
H13 H 0.0855 0.4483 -0.1029 0.025 Uiso 1 1 calc R
N1 N 0.26003(17) 0.70283(15) 0.16362(15) 0.0178(3) Uani 1 1 d .
C3 C 0.2807(2) 0.7734(2) 0.27979(19) 0.0224(3) Uani 1 1 d .
H3A H 0.2747 0.7076 0.3725 0.027 Uiso 1 1 calc R
H3B H 0.1865 0.8807 0.2673 0.027 Uiso 1 1 calc R
C4 C 0.4463(2) 0.7858(2) 0.2833(2) 0.0267(4) Uani 1 1 d .
H4A H 0.4555 0.8462 0.1887 0.032 Uiso 1 1 calc R
H4B H 0.5407 0.6779 0.3018 0.032 Uiso 1 1 calc R
C5 C 0.4619(3) 0.8682(2) 0.3984(2) 0.0310(4) Uani 1 1 d .
H5A H 0.5660 0.8843 0.3891 0.037 Uiso 1 1 calc R
H5B H 0.3647 0.9743 0.3815 0.037 Uiso 1 1 calc R
C6 C 0.4676(4) 0.7771(3) 0.5493(2) 0.0516(7) Uani 1 1 d .
H6A H 0.3626 0.7651 0.5611 0.077 Uiso 1 1 calc R
H6B H 0.4803 0.8352 0.6174 0.077 Uiso 1 1 calc R
H6C H 0.5638 0.6719 0.5673 0.077 Uiso 1 1 calc R
N2 N 0.35355(18) 0.54774(16) 0.17848(16) 0.0215(3) Uani 1 1 d .
N3 N 0.30383(17) 0.52036(15) 0.06235(15) 0.0185(3) Uani 1 1 d .
C7 C 0.3827(2) 0.35615(19) 0.0458(2) 0.0250(4) Uani 1 1 d .
H7A H 0.4963 0.3005 0.0969 0.038 Uiso 1 1 calc R
H7B H 0.3905 0.3567 -0.0560 0.038 Uiso 1 1 calc R
H7C H 0.3140 0.3017 0.0853 0.038 Uiso 1 1 calc R

loop_
_atom_site_aniso_label
_atom_site_aniso_U_11
_atom_site_aniso_U_22
_atom_site_aniso_U_33
_atom_site_aniso_U_23
_atom_site_aniso_U_13
_atom_site_aniso_U_12
Ni1 0.01266(13) 0.00857(13) 0.01762(14) -0.00560(10) 0.00370(10) -0.00478(11)
I1 0.01754(6) 0.01373(6) 0.03368(7) -0.00670(4) 0.01009(4) -0.00851(5)
C1 0.0144(7) 0.0147(7) 0.0191(7) -0.0057(6) 0.0053(6) -0.0080(6)
C2 0.0161(7) 0.0116(7) 0.0210(8) -0.0054(6) 0.0071(6) -0.0070(6)
C8 0.0187(8) 0.0164(7) 0.0215(8) -0.0100(6) 0.0086(6) -0.0086(6)
C9 0.0314(9) 0.0181(8) 0.0247(8) -0.0080(7) 0.0055(7) -0.0135(7)
C10 0.0385(11) 0.0255(9) 0.0230(9) -0.0050(7) 0.0031(8) -0.0149(8)
C11 0.0314(10) 0.0316(10) 0.0237(9) -0.0145(8) 0.0035(7) -0.0137(8)
C12 0.0284(9) 0.0257(9) 0.0315(9) -0.0166(7) 0.0101(8) -0.0159(8)
C13 0.0234(9) 0.0186(8) 0.0261(9) -0.0105(7) 0.0090(7) -0.0114(7)
N1 0.0159(7) 0.0143(6) 0.0233(7) -0.0054(5) 0.0023(5) -0.0061(5)
C3 0.0235(9) 0.0242(9) 0.0226(8) -0.0099(7) 0.0012(7) -0.0110(7)
C4 0.0259(9) 0.0331(10) 0.0265(9) -0.0101(8) 0.0053(7) -0.0165(8)
C5 0.0317(10) 0.0405(11) 0.0287(10) -0.0111(8) 0.0036(8) -0.0218(9)
C6 0.0716(18) 0.0773(18) 0.0274(11) -0.0094(11) 0.0027(11) -0.0537(16)
N2 0.0185(7) 0.0160(7) 0.0279(8) -0.0050(6) 0.0019(6) -0.0056(6)
N3 0.0170(7) 0.0117(6) 0.0268(7) -0.0062(5) 0.0067(6) -0.0056(5)
C7 0.0246(9) 0.0123(8) 0.0353(10) -0.0083(7) 0.0063(8) -0.0041(7)

loop_
_atom_type_symbol
_atom_type_description
_atom_type_scat_dispersion_real
_atom_type_scat_dispersion_imag
_atom_type_scat_source
C C 0.0033 0.0016 'International Tables Vol C Tables 4.2.6.8 and 6.1.1.4'
H H 0.0000 0.0000 'International Tables Vol C Tables 4.2.6.8 and 6.1.1.4'
N N 0.0061 0.0033 'International Tables Vol C Tables 4.2.6.8 and 6.1.1.4'
Ni Ni 0.3393 1.1124 'International Tables Vol C Tables 4.2.6.8 and 6.1.1.4'
I I -0.4742 1.8119 'International Tables Vol C Tables 4.2.6.8 and 6.1.1.4'

loop_
_geom_angle_atom_site_label_1
_geom_angle_atom_site_label_2
_geom_angle_atom_site_label_3
_geom_angle
_geom_angle_site_symmetry_1
_geom_angle_site_symmetry_3
C1 Ni1 C1 180.0 . 2_575
C1 Ni1 I1 91.05(4) . 2_575
C1 Ni1 I1 88.95(4) 2_575 2_575
C1 Ni1 I1 88.95(4) . .
C1 Ni1 I1 91.05(4) 2_575 .
I1 Ni1 I1 180.0 2_575 .
N1 C1 C2 102.40(13) . .
N1 C1 Ni1 123.03(11) . .
C2 C1 Ni1 134.50(12) . .
N3 C2 C1 105.99(14) . .
N3 C2 C8 124.86(14) . .
C1 C2 C8 129.15(14) . .
C9 C8 C13 118.54(16) . .
C9 C8 C2 118.96(14) . .
C13 C8 C2 122.47(15) . .
C10 C9 C8 120.49(16) . .
C10 C9 H9 119.8 . .
C8 C9 H9 119.8 . .
C9 C10 C11 120.57(17) . .
C9 C10 H10 119.7 . .
C11 C10 H10 119.7 . .
C12 C11 C10 119.16(17) . .
C12 C11 H11 120.4 . .
C10 C11 H11 120.4 . .
C11 C12 C13 120.59(16) . .
C11 C12 H12 119.7 . .
C13 C12 H12 119.7 . .
C12 C13 C8 120.63(16) . .
C12 C13 H13 119.7 . .
C8 C13 H13 119.7 . .
N2 N1 C1 115.54(13) . .
N2 N1 C3 117.49(14) . .
C1 N1 C3 126.96(13) . .
N1 C3 C4 112.42(14) . .
N1 C3 H3A 109.1 . .
C4 C3 H3A 109.1 . .
N1 C3 H3B 109.1 . .
C4 C3 H3B 109.1 . .
H3A C3 H3B 107.9 . .
C3 C4 C5 112.00(15) . .
C3 C4 H4A 109.2 . .
C5 C4 H4A 109.2 . .
C3 C4 H4B 109.2 . .
C5 C4 H4B 109.2 . .
H4A C4 H4B 107.9 . .
C6 C5 C4 113.80(18) . .
C6 C5 H5A 108.8 . .
C4 C5 H5A 108.8 . .
C6 C5 H5B 108.8 . .
C4 C5 H5B 108.8 . .
H5A C5 H5B 107.7 . .
C5 C6 H6A 109.5 . .
C5 C6 H6B 109.5 . .
H6A C6 H6B 109.5 . .
C5 C6 H6C 109.5 . .
H6A C6 H6C 109.5 . .
H6B C6 H6C 109.5 . .
N3 N2 N1 103.18(13) . .
N2 N3 C2 112.89(13) . .
N2 N3 C7 117.27(14) . .
C2 N3 C7 129.84(15) . .
N3 C7 H7A 109.5 . .
N3 C7 H7B 109.5 . .
H7A C7 H7B 109.5 . .
N3 C7 H7C 109.5 . .
H7A C7 H7C 109.5 . .
H7B C7 H7C 109.5 . .

loop_
_geom_bond_atom_site_label_1
_geom_bond_atom_site_label_2
_geom_bond_distance
_geom_bond_site_symmetry_2
Ni1 C1 1.9113(15) .
Ni1 C1 1.9113(15) 2_575
Ni1 I1 2.50733(11) 2_575
Ni1 I1 2.50737(11) .
C1 N1 1.365(2) .
C1 C2 1.402(2) .
C2 N3 1.378(2) .
C2 C8 1.465(2) .
C8 C9 1.393(2) .
C8 C13 1.399(2) .
C9 C10 1.388(3) .
C9 H9 0.9500 .
C10 C11 1.390(3) .
C10 H10 0.9500 .
C11 C12 1.384(3) .
C11 H11 0.9500 .
C12 C13 1.384(3) .
C12 H12 0.9500 .
C13 H13 0.9500 .
N1 N2 1.3308(19) .
N1 C3 1.472(2) .
C3 C4 1.510(2) .
C3 H3A 0.9900 .
C3 H3B 0.9900 .
C4 C5 1.528(3) .
C4 H4A 0.9900 .
C4 H4B 0.9900 .
C5 C6 1.512(3) .
C5 H5A 0.9900 .
C5 H5B 0.9900 .
C6 H6A 0.9800 .
C6 H6B 0.9800 .
C6 H6C 0.9800 .
N2 N3 1.317(2) .
N3 C7 1.468(2) .
C7 H7A 0.9800 .
C7 H7B 0.9800 .
C7 H7C 0.9800 .

loop_
_geom_torsion_atom_site_label_1
_geom_torsion_atom_site_label_2
_geom_torsion_atom_site_label_3
_geom_torsion_atom_site_label_4
_geom_torsion
_geom_torsion_site_symmetry_1
I1 Ni1 C1 N1 87.98(12) 2_575
I1 Ni1 C1 N1 -92.03(12) .
I1 Ni1 C1 C2 -95.61(16) 2_575
I1 Ni1 C1 C2 84.39(16) .
N1 C1 C2 N3 -0.33(16) .
Ni1 C1 C2 N3 -177.26(12) .
N1 C1 C2 C8 178.69(15) .
Ni1 C1 C2 C8 1.8(3) .
N3 C2 C8 C9 -143.23(16) .
C1 C2 C8 C9 37.9(2) .
N3 C2 C8 C13 38.6(2) .
C1 C2 C8 C13 -140.28(17) .
C13 C8 C9 C10 0.4(3) .
C2 C8 C9 C10 -177.82(16) .
C8 C9 C10 C11 0.2(3) .
C9 C10 C11 C12 -0.8(3) .
C10 C11 C12 C13 0.8(3) .
C11 C12 C13 C8 -0.2(3) .
C9 C8 C13 C12 -0.4(2) .
C2 C8 C13 C12 177.77(15) .
C2 C1 N1 N2 0.58(18) .
Ni1 C1 N1 N2 177.97(11) .
C2 C1 N1 C3 -178.06(15) .
Ni1 C1 N1 C3 -0.7(2) .
N2 N1 C3 C4 72.49(19) .
C1 N1 C3 C4 -108.89(18) .
N1 C3 C4 C5 176.56(15) .
C3 C4 C5 C6 64.8(2) .
C1 N1 N2 N3 -0.58(18) .
C3 N1 N2 N3 178.20(13) .
N1 N2 N3 C2 0.32(17) .
N1 N2 N3 C7 -179.29(13) .
C1 C2 N3 N2 0.02(18) .
C8 C2 N3 N2 -179.06(14) .
C1 C2 N3 C7 179.56(15) .
C8 C2 N3 C7 0.5(3) .
